data_4024317
loop_
_publ_author_name
'Kelong Zhu'
'Shijun Li'
'Feng Wang'
'Feihe Huang'

_publ_contact_author_address
;
 Department of Chemistry
 Zhejiang University
 Hangzhou 310027, P. R. China
;
_publ_contact_author_email fhuang@zju.edu.cn
_publ_contact_author_fax 86-571-87953189
_publ_contact_author_name 'Feihe Huang'
_publ_contact_author_phone 86-571-87953189
_publ_section_title
;
Anion-Controlled Ion-Pair Recognition of Paraquat by a
Bis(m-phenylene)-32-crown-10 Derivative Heteroditopic Host
;
_journal_name_full 'Journal of Organic Chemistry'
_journal_page_first 1322
_journal_page_last 1328
_journal_paper_doi 10.1021/jo802683d
_journal_volume 74
_journal_year 2009
_chemical_formula_sum 'C65 H88 F12 N6 O14 P2'
_chemical_formula_weight 1467.35
_chemical_name_systematic
; 
 ? 
;
_space_group_IT_number 2
_symmetry_cell_setting triclinic
_symmetry_space_group_name_Hall '-P 1'
_symmetry_space_group_name_H-M 'P -1'
_atom_sites_solution_hydrogens geom
_atom_sites_solution_primary direct
_atom_sites_solution_secondary difmap
_audit_creation_method SHELXL-97
_cell_angle_alpha 92.410(7)
_cell_angle_beta 94.883(6)
_cell_angle_gamma 90.353(7)
_cell_formula_units_Z 2
_cell_length_a 11.224(3)
_cell_length_b 13.322(3)
_cell_length_c 24.853(6)
_cell_measurement_reflns_used 799
_cell_measurement_temperature 293(2)
_cell_measurement_theta_max 28.707
_cell_measurement_theta_min 4.399
_cell_volume 3699.0(16)
_computing_cell_refinement 'Bruker SMART'
_computing_data_collection 'Bruker SMART'
_computing_data_reduction 'Bruker SHELXTL'
_computing_molecular_graphics 'Bruker SHELXTL'
_computing_publication_material 'Bruker SHELXTL'
_computing_structure_refinement 'SHELXL-97 (Sheldrick, 1997)'
_computing_structure_solution 'SHELXS-97 (Sheldrick, 1990)'
_diffrn_ambient_temperature 293(2)
_diffrn_measured_fraction_theta_full 0.986
_diffrn_measured_fraction_theta_max 0.986
_diffrn_measurement_device_type 'CCD area detector'
_diffrn_measurement_method 'phi and omega scans'
_diffrn_radiation_monochromator graphite
_diffrn_radiation_source 'fine-focus sealed tube'
_diffrn_radiation_type MoK\a
_diffrn_radiation_wavelength 0.71073
_diffrn_reflns_av_R_equivalents 0.1619
_diffrn_reflns_av_sigmaI/netI 0.3204
_diffrn_reflns_limit_h_max 13
_diffrn_reflns_limit_h_min -13
_diffrn_reflns_limit_k_max 16
_diffrn_reflns_limit_k_min -15
_diffrn_reflns_limit_l_max 30
_diffrn_reflns_limit_l_min -23
_diffrn_reflns_number 19726
_diffrn_reflns_theta_full 25.50
_diffrn_reflns_theta_max 25.50
_diffrn_reflns_theta_min 1.53
_exptl_absorpt_coefficient_mu 0.152
_exptl_absorpt_correction_T_max 1.00000
_exptl_absorpt_correction_T_min 0.71143
_exptl_absorpt_correction_type empirical
_exptl_crystal_colour yellow
_exptl_crystal_density_diffrn 1.317
_exptl_crystal_density_method 'not measured'
_exptl_crystal_description prismatic
_exptl_crystal_F_000 1540
_exptl_crystal_size_max 0.470
_exptl_crystal_size_mid 0.192
_exptl_crystal_size_min 0.086
_refine_diff_density_max 0.599
_refine_diff_density_min -0.275
_refine_diff_density_rms 0.065
_refine_ls_extinction_method none
_refine_ls_goodness_of_fit_ref 0.756
_refine_ls_hydrogen_treatment constr
_refine_ls_matrix_type full
_refine_ls_number_parameters 841
_refine_ls_number_reflns 13567
_refine_ls_number_restraints 10
_refine_ls_restrained_S_all 0.759
_refine_ls_R_factor_all 0.3018
_refine_ls_R_factor_gt 0.0968
_refine_ls_shift/su_max 0.150
_refine_ls_shift/su_mean 0.191
_refine_ls_structure_factor_coef Fsqd
_refine_ls_weighting_details 'calc w=1/[\s^2^(Fo^2^)+(0.1113P)^2^+0.0000P] where P=(Fo^2^+2Fc^2^)/3'
_refine_ls_weighting_scheme calc
_refine_ls_wR_factor_gt 0.2403
_refine_ls_wR_factor_ref 0.3331
_reflns_number_gt 5777
_reflns_number_total 13567
_reflns_threshold_expression >2sigma(I)
_cod_data_source_file jo802683d_si_001_1.cif
_cod_data_source_block 2-3a
_cod_depositor_comments
;
The following automatic conversions were performed:
'_symmetry_cell_setting' value 'Triclinic' changed to 'triclinic'
according to '/home/saulius/struct/CIF-dictionaries/cif_core.dic'
dictionary named 'cif_core.dic' version 2.4.1 from 2010-06-29.

Automatic conversion script
Id: cif_fix_enum 1527 2010-12-29 10:47:43Z saulius 
;
_cod_original_sg_symbol_H-M P-1
_cod_database_code 4024317

loop_
_symmetry_equiv_pos_as_xyz
'x, y, z'
'-x, -y, -z'

loop_
_atom_site_label
_atom_site_type_symbol
_atom_site_fract_x
_atom_site_fract_y
_atom_site_fract_z
_atom_site_U_iso_or_equiv
_atom_site_adp_type
_atom_site_occupancy
_atom_site_symmetry_multiplicity
_atom_site_calc_flag
_atom_site_refinement_flags
_atom_site_disorder_assembly
_atom_site_disorder_group
P1 P 0.6941(4) 0.2322(3) 0.13348(14) 0.1257(12) Uani 1 1 d . . .
P2 P 0.9429(3) 0.2979(2) 0.40074(13) 0.0968(9) Uani 1 1 d . . .
F1 F 0.5876(7) 0.2757(7) 0.1621(3) 0.216(4) Uani 1 1 d . . .
F2 F 0.6154(7) 0.1734(6) 0.0885(3) 0.190(3) Uani 1 1 d . . .
F3 F 0.6915(10) 0.3259(6) 0.0997(3) 0.238(5) Uani 1 1 d . . .
F4 F 0.8046(6) 0.1991(7) 0.1036(3) 0.201(4) Uani 1 1 d . . .
F5 F 0.7810(8) 0.2840(8) 0.1791(3) 0.235(4) Uani 1 1 d . . .
F6 F 0.6919(10) 0.1384(7) 0.1683(3) 0.246(5) Uani 1 1 d . . .
F7 F 1.0450(7) 0.2908(9) 0.3653(3) 0.246(5) Uani 1 1 d . . .
F8 F 0.9953(7) 0.4011(6) 0.4221(4) 0.231(4) Uani 1 1 d . . .
F9 F 0.8425(8) 0.3116(6) 0.4372(4) 0.246(5) Uani 1 1 d . . .
F10 F 1.0355(7) 0.2539(5) 0.4452(3) 0.183(3) Uani 1 1 d . . .
F11 F 0.8620(7) 0.3547(7) 0.3608(4) 0.223(4) Uani 1 1 d . . .
F12 F 0.8922(8) 0.1971(6) 0.3846(5) 0.268(6) Uani 1 1 d . . .
O1 O 0.3786(6) 0.1240(4) 0.5923(2) 0.0885(18) Uani 1 1 d . . .
O2 O 0.5742(7) -0.0069(4) 0.5849(3) 0.113(2) Uani 1 1 d . . .
O3 O 0.8058(8) 0.0245(5) 0.5595(3) 0.110(2) Uani 1 1 d . . .
O4 O 0.9285(5) 0.2084(5) 0.5897(2) 0.095(2) Uani 1 1 d . . .
O5 O 0.9523(5) 0.3257(4) 0.6848(2) 0.0865(18) Uani 1 1 d . . .
O6 O 0.8672(6) 0.3501(5) 0.8680(3) 0.101(2) Uani 1 1 d . . .
O7 O 0.6822(8) 0.2568(5) 0.9195(3) 0.123(3) Uani 1 1 d . . .
O8 O 0.4491(9) 0.3155(7) 0.9296(3) 0.145(3) Uani 1 1 d . . .
O9 O 0.3153(6) 0.4113(5) 0.8446(3) 0.105(2) Uani 1 1 d . . .
O10 O 0.3032(6) 0.3612(4) 0.7309(2) 0.0960(19) Uani 1 1 d . . .
O11 O 0.4526(6) 0.4009(4) 0.4691(2) 0.0688(17) Uani 1 1 d . . .
O12 O 0.7640(7) 0.7367(5) 0.8468(3) 0.105(2) Uani 1 1 d . . .
O13 O 0.5664(10) 0.1015(8) 0.7664(5) 0.228(5) Uiso 1 1 d D . .
O14 O 0.897(3) 0.032(3) 0.7490(19) 0.72(3) Uiso 1 1 d D . .
N1 N 0.2574(6) 0.4155(4) 0.4844(3) 0.0741(19) Uani 1 1 d . . .
H1 H 0.1850 0.4072 0.4705 0.089 Uiso 1 1 calc R . .
N2 N 0.3081(6) 0.3403(4) 0.4053(3) 0.0674(18) Uani 1 1 d . . .
H2A H 0.2319 0.3342 0.3985 0.081 Uiso 1 1 calc R . .
N3 N 0.9566(7) 0.7092(5) 0.8307(3) 0.099(3) Uani 1 1 d . . .
H3 H 1.0298 0.7152 0.8439 0.119 Uiso 1 1 calc R . .
N4 N 0.9143(7) 0.7965(6) 0.9071(3) 0.101(2) Uani 1 1 d . . .
H4A H 0.9908 0.7996 0.9134 0.121 Uiso 1 1 calc R . .
N5 N 0.5925(6) 0.4958(6) 0.8342(3) 0.0699(19) Uani 1 1 d . . .
N6 N 0.6435(5) 0.2738(5) 0.5771(3) 0.0577(16) Uani 1 1 d . . .
C1 C 0.2994(7) 0.3811(6) 0.5826(3) 0.065(2) Uani 1 1 d . . .
C2 C 0.2903(7) 0.4139(6) 0.6375(3) 0.069(2) Uani 1 1 d . . .
H2 H 0.2707 0.4797 0.6470 0.083 Uiso 1 1 calc R . .
C3 C 0.3121(7) 0.3433(7) 0.6754(4) 0.076(2) Uani 1 1 d . . .
C4 C 0.3389(7) 0.2455(6) 0.6637(3) 0.065(2) Uani 1 1 d . . .
H4 H 0.3515 0.1999 0.6909 0.078 Uiso 1 1 calc R . .
C5 C 0.3468(7) 0.2165(6) 0.6104(4) 0.066(2) Uani 1 1 d . . .
C6 C 0.3266(7) 0.2851(6) 0.5700(3) 0.065(2) Uani 1 1 d . . .
H6 H 0.3320 0.2646 0.5341 0.078 Uiso 1 1 calc R . .
C7 C 0.4092(9) 0.0489(6) 0.6295(4) 0.096(3) Uani 1 1 d . . .
H7A H 0.3385 0.0268 0.6457 0.115 Uiso 1 1 calc R . .
H7B H 0.4664 0.0757 0.6580 0.115 Uiso 1 1 calc R . .
C8 C 0.4629(11) -0.0381(6) 0.5996(4) 0.113(4) Uani 1 1 d . . .
H8A H 0.4723 -0.0950 0.6226 0.136 Uiso 1 1 calc R . .
H8B H 0.4111 -0.0582 0.5677 0.136 Uiso 1 1 calc R . .
C9 C 0.6328(12) -0.0760(6) 0.5562(4) 0.105(4) Uani 1 1 d . . .
H9A H 0.6079 -0.0699 0.5182 0.126 Uiso 1 1 calc R . .
H9B H 0.6088 -0.1423 0.5662 0.126 Uiso 1 1 calc R . .
C10 C 0.7548(13) -0.0690(9) 0.5631(5) 0.135(5) Uani 1 1 d . . .
H10A H 0.7870 -0.1139 0.5363 0.162 Uiso 1 1 calc R . .
H10B H 0.7805 -0.0938 0.5983 0.162 Uiso 1 1 calc R . .
C11 C 0.9236(13) 0.0316(9) 0.5723(6) 0.155(6) Uani 1 1 d . . .
H11A H 0.9617 -0.0200 0.5512 0.186 Uiso 1 1 calc R . .
H11B H 0.9390 0.0163 0.6100 0.186 Uiso 1 1 calc R . .
C12 C 0.9820(10) 0.1275(8) 0.5643(5) 0.120(4) Uani 1 1 d . . .
H12A H 1.0653 0.1244 0.5782 0.144 Uiso 1 1 calc R . .
H12B H 0.9799 0.1383 0.5259 0.144 Uiso 1 1 calc R . .
C13 C 1.0047(8) 0.2954(7) 0.5965(4) 0.091(3) Uani 1 1 d . . .
H13A H 1.0100 0.3253 0.5618 0.110 Uiso 1 1 calc R . .
H13B H 1.0845 0.2759 0.6100 0.110 Uiso 1 1 calc R . .
C14 C 0.9584(8) 0.3685(6) 0.6341(3) 0.082(3) Uani 1 1 d . . .
H14A H 1.0102 0.4274 0.6380 0.099 Uiso 1 1 calc R . .
H14B H 0.8794 0.3893 0.6203 0.099 Uiso 1 1 calc R . .
C15 C 0.9346(7) 0.3886(7) 0.7291(4) 0.074(2) Uani 1 1 d . . .
C16 C 0.9388(7) 0.4935(6) 0.7305(3) 0.073(2) Uani 1 1 d . . .
H16 H 0.9500 0.5273 0.6993 0.088 Uiso 1 1 calc R . .
C17 C 0.9261(8) 0.5468(7) 0.7786(4) 0.077(3) Uani 1 1 d . . .
C18 C 0.9043(8) 0.4966(7) 0.8243(4) 0.081(3) Uani 1 1 d . . .
H18 H 0.8966 0.5321 0.8568 0.097 Uiso 1 1 calc R . .
C19 C 0.8941(8) 0.3934(8) 0.8211(4) 0.080(3) Uani 1 1 d . . .
C20 C 0.9121(7) 0.3373(6) 0.7749(4) 0.077(2) Uani 1 1 d . . .
H20 H 0.9095 0.2674 0.7742 0.093 Uiso 1 1 calc R . .
C21 C 0.8499(9) 0.2437(7) 0.8676(4) 0.102(3) Uani 1 1 d . . .
H21A H 0.9254 0.2099 0.8643 0.122 Uiso 1 1 calc R . .
H21B H 0.7947 0.2220 0.8371 0.122 Uiso 1 1 calc R . .
C22 C 0.8004(12) 0.2183(8) 0.9195(4) 0.120(4) Uani 1 1 d . . .
H22A H 0.7989 0.1460 0.9227 0.144 Uiso 1 1 calc R . .
H22B H 0.8504 0.2477 0.9499 0.144 Uiso 1 1 calc R . .
C23 C 0.6249(12) 0.2345(10) 0.9648(4) 0.139(4) Uani 1 1 d . . .
H23A H 0.5977 0.1651 0.9612 0.167 Uiso 1 1 calc R . .
H23B H 0.6821 0.2410 0.9963 0.167 Uiso 1 1 calc R . .
C24 C 0.5280(15) 0.2953(10) 0.9733(5) 0.157(5) Uani 1 1 d . . .
H24A H 0.4829 0.2644 1.0000 0.188 Uiso 1 1 calc R . .
H24B H 0.5587 0.3590 0.9893 0.188 Uiso 1 1 calc R . .
C25 C 0.3420(14) 0.3568(11) 0.9325(6) 0.165(6) Uani 1 1 d . . .
H25A H 0.3563 0.4204 0.9525 0.198 Uiso 1 1 calc R . .
H25B H 0.2997 0.3145 0.9556 0.198 Uiso 1 1 calc R . .
C26 C 0.2602(11) 0.3768(11) 0.8894(5) 0.160(5) Uani 1 1 d . . .
H26A H 0.2147 0.3162 0.8784 0.192 Uiso 1 1 calc R . .
H26B H 0.2048 0.4272 0.9010 0.192 Uiso 1 1 calc R . .
C27 C 0.2248(9) 0.4451(8) 0.8052(4) 0.109(3) Uani 1 1 d . . .
H27A H 0.1952 0.5096 0.8174 0.131 Uiso 1 1 calc R . .
H27B H 0.1584 0.3977 0.8017 0.131 Uiso 1 1 calc R . .
C28 C 0.2728(8) 0.4548(7) 0.7516(3) 0.084(3) Uani 1 1 d . . .
H28A H 0.2129 0.4847 0.7269 0.101 Uiso 1 1 calc R . .
H28B H 0.3427 0.4985 0.7554 0.101 Uiso 1 1 calc R . .
C29 C 0.2808(8) 0.4578(5) 0.5388(3) 0.078(3) Uani 1 1 d . . .
H29A H 0.2143 0.5004 0.5470 0.094 Uiso 1 1 calc R . .
H29B H 0.3516 0.5003 0.5402 0.094 Uiso 1 1 calc R . .
C30 C 0.3511(10) 0.3883(6) 0.4549(3) 0.059(2) Uani 1 1 d . . .
C31 C 0.3821(9) 0.3015(5) 0.3658(3) 0.059(2) Uani 1 1 d . . .
C32 C 0.3205(8) 0.2471(6) 0.3224(4) 0.073(2) Uani 1 1 d . . .
H32 H 0.2385 0.2364 0.3219 0.088 Uiso 1 1 calc R . .
C33 C 0.3822(12) 0.2097(7) 0.2803(4) 0.097(3) Uani 1 1 d . . .
H33 H 0.3413 0.1735 0.2516 0.116 Uiso 1 1 calc R . .
C34 C 0.5044(12) 0.2255(7) 0.2804(4) 0.100(3) Uani 1 1 d . . .
H34 H 0.5460 0.2014 0.2518 0.120 Uiso 1 1 calc R . .
C35 C 0.5637(8) 0.2792(6) 0.3249(4) 0.082(3) Uani 1 1 d . . .
H35 H 0.6462 0.2886 0.3267 0.098 Uiso 1 1 calc R . .
C36 C 0.5006(8) 0.3173(5) 0.3653(3) 0.065(2) Uani 1 1 d . . .
H36 H 0.5406 0.3556 0.3934 0.078 Uiso 1 1 calc R . .
C37 C 0.9305(9) 0.6607(6) 0.7787(4) 0.095(3) Uani 1 1 d . . .
H37A H 0.9907 0.6807 0.7553 0.114 Uiso 1 1 calc R . .
H37B H 0.8540 0.6844 0.7633 0.114 Uiso 1 1 calc R . .
C38 C 0.8697(12) 0.7456(7) 0.8595(4) 0.088(3) Uani 1 1 d . . .
C39 C 0.8462(13) 0.8437(7) 0.9462(4) 0.096(3) Uani 1 1 d . . .
C40 C 0.9066(14) 0.8800(10) 0.9933(6) 0.185(6) Uani 1 1 d . . .
H40 H 0.9890 0.8728 0.9988 0.222 Uiso 1 1 calc R . .
C41 C 0.841(2) 0.9295(16) 1.0343(7) 0.212(9) Uani 1 1 d . . .
H41 H 0.8808 0.9472 1.0678 0.255 Uiso 1 1 calc R . .
C42 C 0.730(2) 0.9496(15) 1.0252(10) 0.191(9) Uani 1 1 d . . .
H42 H 0.6901 0.9909 1.0489 0.229 Uiso 1 1 calc R . .
C43 C 0.6751(15) 0.9095(11) 0.9817(7) 0.161(6) Uani 1 1 d . . .
H43 H 0.5926 0.9170 0.9765 0.194 Uiso 1 1 calc R . .
C44 C 0.7292(13) 0.8576(8) 0.9434(5) 0.116(4) Uani 1 1 d . . .
H44 H 0.6826 0.8303 0.9135 0.139 Uiso 1 1 calc R . .
C45 C 0.5900(7) 0.3518(6) 0.7756(3) 0.073(2) Uani 1 1 d . . .
H45 H 0.5821 0.2824 0.7707 0.088 Uiso 1 1 calc R . .
C46 C 0.5794(7) 0.3952(7) 0.8249(4) 0.077(3) Uani 1 1 d . . .
H46 H 0.5626 0.3552 0.8532 0.093 Uiso 1 1 calc R . .
C47 C 0.6120(7) 0.5539(6) 0.7922(4) 0.080(3) Uani 1 1 d . . .
H47 H 0.6197 0.6231 0.7981 0.097 Uiso 1 1 calc R . .
C48 C 0.6206(7) 0.5120(6) 0.7405(3) 0.065(2) Uani 1 1 d . . .
H48 H 0.6316 0.5532 0.7120 0.078 Uiso 1 1 calc R . .
C49 C 0.6127(6) 0.4086(5) 0.7316(3) 0.054(2) Uani 1 1 d . . .
C50 C 0.6254(6) 0.3620(5) 0.6778(3) 0.055(2) Uani 1 1 d . . .
C51 C 0.5940(6) 0.4133(5) 0.6305(3) 0.061(2) Uani 1 1 d . . .
H51 H 0.5662 0.4788 0.6328 0.073 Uiso 1 1 calc R . .
C52 C 0.6045(7) 0.3670(6) 0.5817(3) 0.063(2) Uani 1 1 d . . .
H52 H 0.5837 0.4016 0.5506 0.076 Uiso 1 1 calc R . .
C53 C 0.6755(7) 0.2221(6) 0.6211(3) 0.065(2) Uani 1 1 d . . .
H53 H 0.7053 0.1574 0.6176 0.078 Uiso 1 1 calc R . .
C54 C 0.6638(7) 0.2652(5) 0.6710(3) 0.058(2) Uani 1 1 d . . .
H54 H 0.6825 0.2279 0.7013 0.070 Uiso 1 1 calc R . .
C55 C 0.5857(9) 0.5423(6) 0.8881(3) 0.098(3) Uani 1 1 d . . .
H55A H 0.5035 0.5463 0.8960 0.147 Uiso 1 1 calc R . .
H55B H 0.6199 0.6087 0.8894 0.147 Uiso 1 1 calc R . .
H55C H 0.6291 0.5026 0.9144 0.147 Uiso 1 1 calc R . .
C56 C 0.6505(8) 0.2271(6) 0.5218(3) 0.083(3) Uani 1 1 d . . .
H56A H 0.7251 0.2453 0.5085 0.125 Uiso 1 1 calc R . .
H56B H 0.5856 0.2505 0.4981 0.125 Uiso 1 1 calc R . .
H56C H 0.6453 0.1553 0.5234 0.125 Uiso 1 1 calc R . .
C57 C 0.6022(14) 0.0020(11) 0.8382(7) 0.236(7) Uiso 1 1 d D . .
H57A H 0.6784 0.0027 0.8233 0.354 Uiso 1 1 calc R . .
H57B H 0.5689 -0.0647 0.8344 0.354 Uiso 1 1 calc R . .
H57C H 0.6123 0.0227 0.8758 0.354 Uiso 1 1 calc R . .
C58 C 0.5162(15) 0.0756(11) 0.8074(6) 0.190(6) Uiso 1 1 d D . .
C59 C 0.4000(16) 0.1094(13) 0.8208(8) 0.281(9) Uiso 1 1 d D . .
H59A H 0.3391 0.0730 0.7984 0.421 Uiso 1 1 calc R . .
H59B H 0.3928 0.1799 0.8149 0.421 Uiso 1 1 calc R . .
H59C H 0.3909 0.0977 0.8581 0.421 Uiso 1 1 calc R . .
C60 C 1.037(3) 0.064(3) 0.7830(13) 0.408(16) Uiso 1 1 d D . .
C61 C 0.953(4) -0.025(3) 0.776(2) 0.47(5) Uiso 1 1 d D . .
C62 C 1.054(4) -0.026(3) 0.7388(18) 0.56(2) Uiso 1 1 d D . .
C63 C 0.1277(18) 0.5130(18) 0.0093(10) 0.403(15) Uiso 1 1 d D . .
H63A H 0.2074 0.5004 -0.0016 0.483 Uiso 1 1 calc R . .
H63B H 0.1354 0.5490 0.0442 0.483 Uiso 1 1 calc R . .
C64 C 0.0676(15) 0.4222(12) 0.0134(6) 0.207(6) Uiso 1 1 d D . .
H64A H 0.1148 0.3824 0.0390 0.249 Uiso 1 1 calc R . .
H64B H 0.0652 0.3864 -0.0215 0.249 Uiso 1 1 calc R . .
C65 C -0.061(2) 0.4263(16) 0.0306(9) 0.333(11) Uiso 1 1 d D . .
H65A H -0.0949 0.3593 0.0305 0.400 Uiso 1 1 calc R . .
H65B H -0.0616 0.4573 0.0666 0.400 Uiso 1 1 calc R . .

loop_
_atom_site_aniso_label
_atom_site_aniso_U_11
_atom_site_aniso_U_22
_atom_site_aniso_U_33
_atom_site_aniso_U_23
_atom_site_aniso_U_13
_atom_site_aniso_U_12
P1 0.123(3) 0.171(4) 0.084(2) -0.003(3) 0.021(2) -0.001(3)
P2 0.086(2) 0.096(2) 0.111(2) 0.0174(19) 0.018(2) 0.0178(19)
F1 0.189(8) 0.342(11) 0.127(6) 0.046(7) 0.054(6) 0.098(8)
F2 0.171(7) 0.278(9) 0.115(5) 0.012(6) -0.029(5) -0.066(6)
F3 0.405(15) 0.142(6) 0.186(8) 0.017(6) 0.136(9) 0.008(8)
F4 0.115(6) 0.301(10) 0.183(7) -0.093(7) 0.037(5) -0.002(6)
F5 0.187(8) 0.350(13) 0.152(7) -0.111(8) -0.021(6) -0.006(8)
F6 0.371(14) 0.209(8) 0.159(7) 0.072(7) 0.003(8) 0.031(9)
F7 0.126(7) 0.499(16) 0.122(6) 0.031(8) 0.049(5) 0.078(8)
F8 0.181(8) 0.141(6) 0.357(13) -0.009(7) -0.055(8) -0.024(6)
F9 0.256(10) 0.219(8) 0.297(11) 0.054(8) 0.197(9) 0.055(7)
F10 0.193(8) 0.166(6) 0.188(7) 0.071(6) -0.029(6) 0.032(5)
F11 0.151(7) 0.269(9) 0.244(9) 0.141(8) -0.076(6) 0.013(6)
F12 0.222(9) 0.116(6) 0.444(16) -0.100(8) -0.047(10) -0.004(6)
O1 0.148(6) 0.052(3) 0.066(4) 0.001(3) 0.012(4) 0.018(3)
O2 0.141(7) 0.065(4) 0.137(6) -0.020(4) 0.047(5) 0.014(4)
O3 0.111(6) 0.066(5) 0.156(7) 0.011(4) 0.021(5) 0.009(5)
O4 0.092(5) 0.099(5) 0.096(5) -0.032(4) 0.033(4) -0.004(4)
O5 0.101(5) 0.087(4) 0.071(4) -0.010(4) 0.018(4) 0.000(3)
O6 0.125(6) 0.104(5) 0.072(4) 0.009(4) 0.000(4) 0.015(4)
O7 0.156(8) 0.153(6) 0.069(5) 0.046(4) 0.035(5) 0.039(5)
O8 0.128(8) 0.238(9) 0.074(5) 0.046(6) 0.018(5) 0.020(7)
O9 0.086(5) 0.162(6) 0.067(4) -0.004(4) 0.013(4) 0.013(4)
O10 0.132(6) 0.091(4) 0.065(4) -0.018(4) 0.015(4) 0.011(4)
O11 0.067(4) 0.073(4) 0.065(4) 0.000(3) 0.000(3) -0.006(3)
O12 0.099(6) 0.105(5) 0.105(5) -0.029(4) -0.011(5) 0.003(5)
N1 0.088(6) 0.072(4) 0.063(5) 0.006(4) 0.006(4) 0.010(4)
N2 0.068(5) 0.066(4) 0.068(5) 0.012(4) 0.000(4) 0.002(4)
N3 0.085(6) 0.103(6) 0.102(6) -0.044(5) -0.007(5) 0.007(5)
N4 0.091(6) 0.110(6) 0.097(6) -0.019(5) -0.013(5) 0.007(5)
N5 0.079(5) 0.085(5) 0.047(4) 0.010(4) 0.005(4) -0.001(4)
N6 0.064(5) 0.051(4) 0.058(4) -0.001(4) 0.003(3) 0.002(3)
C1 0.059(6) 0.063(5) 0.075(6) 0.003(5) 0.014(5) 0.002(4)
C2 0.074(6) 0.071(6) 0.062(6) -0.015(5) 0.013(5) 0.010(5)
C3 0.068(7) 0.087(7) 0.073(7) -0.012(6) 0.011(5) -0.001(5)
C4 0.095(7) 0.053(5) 0.047(5) 0.006(4) 0.012(5) 0.012(5)
C5 0.073(6) 0.052(5) 0.076(6) -0.006(5) 0.013(5) 0.006(4)
C6 0.078(6) 0.056(5) 0.063(5) -0.007(5) 0.014(5) 0.010(5)
C7 0.157(10) 0.053(5) 0.080(7) 0.012(5) 0.021(6) -0.009(6)
C8 0.189(13) 0.058(6) 0.098(8) 0.022(6) 0.035(8) 0.019(7)
C9 0.148(11) 0.052(6) 0.117(9) -0.001(6) 0.033(9) 0.007(7)
C10 0.142(12) 0.081(9) 0.177(12) -0.038(8) 0.016(10) 0.002(9)
C11 0.127(12) 0.103(10) 0.239(16) -0.035(10) 0.068(12) 0.006(9)
C12 0.118(10) 0.095(8) 0.152(10) -0.013(8) 0.052(8) 0.018(7)
C13 0.099(8) 0.098(7) 0.079(7) -0.011(6) 0.019(6) -0.004(6)
C14 0.098(8) 0.081(6) 0.068(6) -0.009(5) 0.020(5) -0.020(5)
C15 0.068(6) 0.075(6) 0.079(7) -0.008(6) 0.009(5) 0.003(5)
C16 0.073(6) 0.079(6) 0.067(6) 0.009(5) 0.003(5) 0.011(5)
C17 0.091(7) 0.073(6) 0.063(6) -0.009(6) -0.007(5) 0.018(5)
C18 0.106(8) 0.068(6) 0.067(7) -0.010(5) -0.003(5) 0.015(5)
C19 0.090(7) 0.102(8) 0.049(6) 0.009(6) 0.009(5) 0.012(6)
C20 0.085(7) 0.067(6) 0.079(7) 0.011(6) 0.001(5) -0.002(5)
C21 0.130(9) 0.113(8) 0.067(7) 0.034(6) 0.022(6) 0.021(7)
C22 0.167(13) 0.107(8) 0.093(8) 0.042(7) 0.025(8) 0.018(8)
C23 0.156(12) 0.194(12) 0.078(8) 0.051(8) 0.045(8) 0.017(10)
C24 0.182(16) 0.203(13) 0.096(10) 0.056(10) 0.043(11) 0.072(12)
C25 0.116(13) 0.256(16) 0.137(13) 0.087(12) 0.048(11) 0.067(12)
C26 0.110(11) 0.279(17) 0.094(9) 0.034(11) 0.016(9) 0.005(11)
C27 0.094(9) 0.176(10) 0.060(6) -0.012(7) 0.017(6) 0.017(7)
C28 0.076(7) 0.112(7) 0.063(6) -0.009(6) 0.006(5) 0.024(5)
C29 0.122(8) 0.048(5) 0.066(6) -0.004(5) 0.024(5) 0.012(5)
C30 0.085(8) 0.044(5) 0.050(6) 0.011(4) 0.012(6) 0.004(5)
C31 0.076(7) 0.052(5) 0.049(5) 0.009(4) 0.003(5) 0.003(5)
C32 0.079(7) 0.075(6) 0.067(6) 0.020(5) 0.003(5) 0.006(5)
C33 0.142(11) 0.094(7) 0.053(6) -0.004(5) 0.005(7) 0.003(7)
C34 0.142(11) 0.091(7) 0.073(7) 0.017(6) 0.037(8) 0.029(7)
C35 0.084(7) 0.089(7) 0.077(7) 0.007(6) 0.030(6) -0.001(6)
C36 0.078(7) 0.062(5) 0.057(5) -0.001(4) 0.017(5) 0.004(5)
C37 0.117(9) 0.083(7) 0.082(7) -0.009(6) -0.014(6) 0.017(6)
C38 0.109(10) 0.072(6) 0.077(7) -0.023(6) -0.017(7) -0.006(7)
C39 0.126(11) 0.079(7) 0.078(8) -0.015(6) -0.007(8) 0.009(8)
C40 0.225(17) 0.186(13) 0.126(12) -0.068(11) -0.054(12) 0.066(12)
C41 0.28(3) 0.24(2) 0.103(11) -0.068(12) -0.022(17) 0.02(2)
C42 0.24(2) 0.154(14) 0.18(2) -0.055(14) 0.05(2) 0.013(17)
C43 0.199(17) 0.146(13) 0.144(13) -0.026(11) 0.060(14) -0.013(12)
C44 0.133(12) 0.110(9) 0.105(9) -0.020(7) 0.022(9) 0.016(8)
C45 0.097(7) 0.057(5) 0.066(6) 0.004(5) 0.010(5) -0.001(5)
C46 0.095(7) 0.068(6) 0.073(7) 0.019(5) 0.019(5) -0.007(5)
C47 0.092(7) 0.063(6) 0.084(7) -0.004(6) -0.004(6) -0.004(5)
C48 0.089(7) 0.065(6) 0.041(5) 0.006(4) 0.005(4) 0.002(5)
C49 0.057(5) 0.047(5) 0.057(5) 0.003(4) -0.001(4) -0.004(4)
C50 0.049(5) 0.049(5) 0.066(6) 0.008(4) 0.003(4) -0.001(4)
C51 0.065(6) 0.048(4) 0.067(6) 0.015(5) -0.010(5) -0.001(4)
C52 0.090(7) 0.046(5) 0.052(5) 0.008(4) 0.002(5) -0.006(5)
C53 0.076(6) 0.053(5) 0.068(6) 0.016(5) 0.015(5) 0.013(4)
C54 0.075(6) 0.048(5) 0.052(5) 0.013(4) -0.002(4) 0.005(4)
C55 0.151(10) 0.085(6) 0.058(6) -0.012(5) 0.016(6) -0.002(6)
C56 0.109(8) 0.075(6) 0.066(6) -0.002(5) 0.004(5) 0.018(5)

loop_
_atom_type_symbol
_atom_type_description
_atom_type_scat_dispersion_real
_atom_type_scat_dispersion_imag
_atom_type_scat_source
C C 0.0033 0.0016 'International Tables Vol C Tables 4.2.6.8 and 6.1.1.4'
H H 0.0000 0.0000 'International Tables Vol C Tables 4.2.6.8 and 6.1.1.4'
N N 0.0061 0.0033 'International Tables Vol C Tables 4.2.6.8 and 6.1.1.4'
O O 0.0106 0.0060 'International Tables Vol C Tables 4.2.6.8 and 6.1.1.4'
F F 0.0171 0.0103 'International Tables Vol C Tables 4.2.6.8 and 6.1.1.4'
P P 0.1023 0.0942 'International Tables Vol C Tables 4.2.6.8 and 6.1.1.4'

loop_
_geom_angle_atom_site_label_1
_geom_angle_atom_site_label_2
_geom_angle_atom_site_label_3
_geom_angle
_geom_angle_site_symmetry_1
_geom_angle_site_symmetry_3
_geom_angle_publ_flag
F3 P1 F6 177.8(6) . . ?
F3 P1 F1 88.3(5) . . ?
F6 P1 F1 89.6(5) . . ?
F3 P1 F4 86.7(5) . . ?
F6 P1 F4 95.4(6) . . ?
F1 P1 F4 174.4(6) . . ?
F3 P1 F2 91.0(5) . . ?
F6 P1 F2 88.6(5) . . ?
F1 P1 F2 94.9(5) . . ?
F4 P1 F2 87.6(4) . . ?
F3 P1 F5 92.1(6) . . ?
F6 P1 F5 88.5(6) . . ?
F1 P1 F5 88.8(5) . . ?
F4 P1 F5 88.9(5) . . ?
F2 P1 F5 175.2(6) . . ?
F12 P2 F7 95.6(6) . . ?
F12 P2 F9 87.9(6) . . ?
F7 P2 F9 176.5(6) . . ?
F12 P2 F11 95.9(6) . . ?
F7 P2 F11 94.8(5) . . ?
F9 P2 F11 84.5(5) . . ?
F12 P2 F8 175.6(7) . . ?
F7 P2 F8 87.2(6) . . ?
F9 P2 F8 89.3(5) . . ?
F11 P2 F8 87.2(5) . . ?
F12 P2 F10 92.4(5) . . ?
F7 P2 F10 84.5(4) . . ?
F9 P2 F10 95.8(5) . . ?
F11 P2 F10 171.7(5) . . ?
F8 P2 F10 84.6(4) . . ?
C5 O1 C7 120.0(6) . . ?
C9 O2 C8 115.1(8) . . ?
C11 O3 C10 116.3(10) . . ?
C12 O4 C13 112.6(7) . . ?
C15 O5 C14 118.5(7) . . ?
C19 O6 C21 118.8(7) . . ?
C23 O7 C22 114.1(9) . . ?
C25 O8 C24 125.3(11) . . ?
C26 O9 C27 109.2(8) . . ?
C28 O10 C3 121.3(7) . . ?
C30 N1 C29 119.9(7) . . ?
C30 N1 H1 120.0 . . ?
C29 N1 H1 120.1 . . ?
C30 N2 C31 124.5(7) . . ?
C30 N2 H2A 117.7 . . ?
C31 N2 H2A 117.8 . . ?
C38 N3 C37 121.5(9) . . ?
C38 N3 H3 119.1 . . ?
C37 N3 H3 119.4 . . ?
C39 N4 C38 126.5(10) . . ?
C39 N4 H4A 116.7 . . ?
C38 N4 H4A 116.8 . . ?
C46 N5 C47 118.8(7) . . ?
C46 N5 C55 121.4(7) . . ?
C47 N5 C55 119.8(7) . . ?
C52 N6 C53 120.8(7) . . ?
C52 N6 C56 118.5(7) . . ?
C53 N6 C56 120.7(6) . . ?
C6 C1 C2 120.6(8) . . ?
C6 C1 C29 120.9(7) . . ?
C2 C1 C29 118.5(7) . . ?
C3 C2 C1 116.2(7) . . ?
C3 C2 H2 121.9 . . ?
C1 C2 H2 121.9 . . ?
C2 C3 C4 124.3(8) . . ?
C2 C3 O10 124.0(8) . . ?
C4 C3 O10 111.6(9) . . ?
C3 C4 C5 117.8(8) . . ?
C3 C4 H4 121.1 . . ?
C5 C4 H4 121.0 . . ?
O1 C5 C4 125.2(8) . . ?
O1 C5 C6 114.2(7) . . ?
C4 C5 C6 120.6(7) . . ?
C1 C6 C5 120.4(7) . . ?
C1 C6 H6 119.9 . . ?
C5 C6 H6 119.8 . . ?
O1 C7 C8 108.5(7) . . ?
O1 C7 H7A 110.1 . . ?
C8 C7 H7A 110.0 . . ?
O1 C7 H7B 109.9 . . ?
C8 C7 H7B 110.0 . . ?
H7A C7 H7B 108.4 . . ?
O2 C8 C7 107.8(8) . . ?
O2 C8 H8A 110.1 . . ?
C7 C8 H8A 110.2 . . ?
O2 C8 H8B 110.1 . . ?
C7 C8 H8B 110.1 . . ?
H8A C8 H8B 108.5 . . ?
O2 C9 C10 115.2(10) . . ?
O2 C9 H9A 108.5 . . ?
C10 C9 H9A 108.3 . . ?
O2 C9 H9B 108.5 . . ?
C10 C9 H9B 108.6 . . ?
H9A C9 H9B 107.5 . . ?
C9 C10 O3 117.4(11) . . ?
C9 C10 H10A 108.1 . . ?
O3 C10 H10A 108.0 . . ?
C9 C10 H10B 107.9 . . ?
O3 C10 H10B 107.9 . . ?
H10A C10 H10B 107.3 . . ?
O3 C11 C12 117.6(12) . . ?
O3 C11 H11A 107.9 . . ?
C12 C11 H11A 108.0 . . ?
O3 C11 H11B 107.9 . . ?
C12 C11 H11B 107.8 . . ?
H11A C11 H11B 107.3 . . ?
O4 C12 C11 112.8(8) . . ?
O4 C12 H12A 109.1 . . ?
C11 C12 H12A 109.3 . . ?
O4 C12 H12B 109.0 . . ?
C11 C12 H12B 108.7 . . ?
H12A C12 H12B 107.8 . . ?
O4 C13 C14 110.5(7) . . ?
O4 C13 H13A 109.5 . . ?
C14 C13 H13A 109.6 . . ?
O4 C13 H13B 109.5 . . ?
C14 C13 H13B 109.7 . . ?
H13A C13 H13B 108.1 . . ?
O5 C14 C13 109.6(7) . . ?
O5 C14 H14A 109.6 . . ?
C13 C14 H14A 109.5 . . ?
O5 C14 H14B 109.9 . . ?
C13 C14 H14B 109.9 . . ?
H14A C14 H14B 108.2 . . ?
O5 C15 C20 113.4(8) . . ?
O5 C15 C16 125.8(9) . . ?
C20 C15 C16 120.8(8) . . ?
C17 C16 C15 119.5(8) . . ?
C17 C16 H16 120.2 . . ?
C15 C16 H16 120.3 . . ?
C18 C17 C16 120.1(8) . . ?
C18 C17 C37 121.7(8) . . ?
C16 C17 C37 118.2(9) . . ?
C17 C18 C19 119.3(8) . . ?
C17 C18 H18 120.2 . . ?
C19 C18 H18 120.5 . . ?
C18 C19 O6 115.3(9) . . ?
C18 C19 C20 122.4(9) . . ?
O6 C19 C20 122.3(9) . . ?
C15 C20 C19 117.7(8) . . ?
C15 C20 H20 121.2 . . ?
C19 C20 H20 121.0 . . ?
O6 C21 C22 108.2(8) . . ?
O6 C21 H21A 110.3 . . ?
C22 C21 H21A 109.8 . . ?
O6 C21 H21B 109.9 . . ?
C22 C21 H21B 110.2 . . ?
H21A C21 H21B 108.4 . . ?
O7 C22 C21 108.6(9) . . ?
O7 C22 H22A 109.8 . . ?
C21 C22 H22A 110.1 . . ?
O7 C22 H22B 110.1 . . ?
C21 C22 H22B 110.0 . . ?
H22A C22 H22B 108.3 . . ?
C24 C23 O7 114.0(11) . . ?
C24 C23 H23A 109.1 . . ?
O7 C23 H23A 108.6 . . ?
C24 C23 H23B 108.5 . . ?
O7 C23 H23B 108.8 . . ?
H23A C23 H23B 107.7 . . ?
O8 C24 C23 118.4(12) . . ?
O8 C24 H24A 107.4 . . ?
C23 C24 H24A 107.5 . . ?
O8 C24 H24B 108.1 . . ?
C23 C24 H24B 107.9 . . ?
H24A C24 H24B 107.0 . . ?
O8 C25 C26 126.5(13) . . ?
O8 C25 H25A 105.9 . . ?
C26 C25 H25A 105.8 . . ?
O8 C25 H25B 105.6 . . ?
C26 C25 H25B 105.4 . . ?
H25A C25 H25B 106.1 . . ?
O9 C26 C25 112.7(11) . . ?
O9 C26 H26A 108.9 . . ?
C25 C26 H26A 109.3 . . ?
O9 C26 H26B 109.0 . . ?
C25 C26 H26B 109.0 . . ?
H26A C26 H26B 107.8 . . ?
O9 C27 C28 111.3(8) . . ?
O9 C27 H27A 109.5 . . ?
C28 C27 H27A 109.7 . . ?
O9 C27 H27B 109.2 . . ?
C28 C27 H27B 109.2 . . ?
H27A C27 H27B 108.0 . . ?
O10 C28 C27 110.0(8) . . ?
O10 C28 H28A 109.9 . . ?
C27 C28 H28A 109.6 . . ?
O10 C28 H28B 109.5 . . ?
C27 C28 H28B 109.6 . . ?
H28A C28 H28B 108.2 . . ?
N1 C29 C1 115.0(6) . . ?
N1 C29 H29A 108.6 . . ?
C1 C29 H29A 108.6 . . ?
N1 C29 H29B 108.5 . . ?
C1 C29 H29B 108.4 . . ?
H29A C29 H29B 107.5 . . ?
O11 C30 N1 125.3(8) . . ?
O11 C30 N2 124.4(8) . . ?
N1 C30 N2 110.3(9) . . ?
C36 C31 C32 119.2(8) . . ?
C36 C31 N2 126.2(8) . . ?
C32 C31 N2 114.5(8) . . ?
C33 C32 C31 119.7(9) . . ?
C33 C32 H32 120.2 . . ?
C31 C32 H32 120.1 . . ?
C32 C33 C34 120.7(10) . . ?
C32 C33 H33 119.5 . . ?
C34 C33 H33 119.7 . . ?
C33 C34 C35 118.1(9) . . ?
C33 C34 H34 120.9 . . ?
C35 C34 H34 121.0 . . ?
C36 C35 C34 120.1(9) . . ?
C36 C35 H35 120.0 . . ?
C34 C35 H35 120.0 . . ?
C31 C36 C35 122.1(9) . . ?
C31 C36 H36 118.9 . . ?
C35 C36 H36 119.0 . . ?
N3 C37 C17 114.7(8) . . ?
N3 C37 H37A 108.4 . . ?
C17 C37 H37A 108.5 . . ?
N3 C37 H37B 108.7 . . ?
C17 C37 H37B 108.7 . . ?
H37A C37 H37B 107.5 . . ?
O12 C38 N3 125.3(10) . . ?
O12 C38 N4 122.2(11) . . ?
N3 C38 N4 112.5(11) . . ?
C44 C39 C40 114.6(12) . . ?
C44 C39 N4 128.1(11) . . ?
C40 C39 N4 117.4(14) . . ?
C39 C40 C41 119.5(16) . . ?
C39 C40 H40 120.5 . . ?
C41 C40 H40 119.9 . . ?
C42 C41 C40 121(2) . . ?
C42 C41 H41 118.9 . . ?
C40 C41 H41 120.0 . . ?
C41 C42 C43 117(2) . . ?
C41 C42 H42 122.3 . . ?
C43 C42 H42 121.1 . . ?
C42 C43 C44 125(2) . . ?
C42 C43 H43 118.0 . . ?
C44 C43 H43 117.5 . . ?
C39 C44 C43 122.8(14) . . ?
C39 C44 H44 118.6 . . ?
C43 C44 H44 118.6 . . ?
C46 C45 C49 121.5(7) . . ?
C46 C45 H45 119.4 . . ?
C49 C45 H45 119.1 . . ?
N5 C46 C45 121.5(8) . . ?
N5 C46 H46 119.4 . . ?
C45 C46 H46 119.1 . . ?
N5 C47 C48 121.3(7) . . ?
N5 C47 H47 119.3 . . ?
C48 C47 H47 119.4 . . ?
C47 C48 C49 119.8(7) . . ?
C47 C48 H48 120.1 . . ?
C49 C48 H48 120.1 . . ?
C45 C49 C48 117.0(7) . . ?
C45 C49 C50 122.0(7) . . ?
C48 C49 C50 121.0(7) . . ?
C54 C50 C51 116.5(7) . . ?
C54 C50 C49 122.0(7) . . ?
C51 C50 C49 121.5(7) . . ?
C52 C51 C50 119.7(7) . . ?
C52 C51 H51 120.2 . . ?
C50 C51 H51 120.1 . . ?
N6 C52 C51 121.6(7) . . ?
N6 C52 H52 119.3 . . ?
C51 C52 H52 119.1 . . ?
N6 C53 C54 119.4(7) . . ?
N6 C53 H53 120.4 . . ?
C54 C53 H53 120.3 . . ?
C53 C54 C50 122.0(7) . . ?
C53 C54 H54 119.1 . . ?
C50 C54 H54 118.9 . . ?
N5 C55 H55A 109.4 . . ?
N5 C55 H55B 109.3 . . ?
H55A C55 H55B 109.5 . . ?
N5 C55 H55C 109.6 . . ?
H55A C55 H55C 109.5 . . ?
H55B C55 H55C 109.5 . . ?
N6 C56 H56A 109.4 . . ?
N6 C56 H56B 109.6 . . ?
H56A C56 H56B 109.5 . . ?
N6 C56 H56C 109.4 . . ?
H56A C56 H56C 109.5 . . ?
H56B C56 H56C 109.5 . . ?
C58 C57 H57A 109.5 . . ?
C58 C57 H57B 109.5 . . ?
H57A C57 H57B 109.5 . . ?
C58 C57 H57C 109.5 . . ?
H57A C57 H57C 109.5 . . ?
H57B C57 H57C 109.5 . . ?
O13 C58 C59 124.5(17) . . ?
O13 C58 C57 107.0(15) . . ?
C59 C58 C57 128.5(15) . . ?
C58 C59 H59A 109.8 . . ?
C58 C59 H59B 109.3 . . ?
H59A C59 H59B 109.5 . . ?
C58 C59 H59C 109.4 . . ?
H59A C59 H59C 109.5 . . ?
H59B C59 H59C 109.5 . . ?
O14 C61 C62 92(3) . . ?
O14 C61 C60 80(3) . . ?
C62 C61 C60 64(2) . . ?
C64 C63 C65 109.3(19) . 2_565 ?
C64 C63 H63A 110.1 . . ?
C65 C63 H63A 110.5 2_565 . ?
C64 C63 H63B 109.3 . . ?
C65 C63 H63B 109.3 2_565 . ?
H63A C63 H63B 108.3 . . ?
C63 C64 C65 117.7(18) . . ?
C63 C64 H64A 108.4 . . ?
C65 C64 H64A 107.7 . . ?
C63 C64 H64B 107.5 . . ?
C65 C64 H64B 107.9 . . ?
H64A C64 H64B 107.3 . . ?
C63 C65 C64 105.5(14) 2_565 . ?
C63 C65 H65A 110.7 2_565 . ?
C64 C65 H65A 111.2 . . ?
C63 C65 H65B 110.0 2_565 . ?
C64 C65 H65B 110.6 . . ?
H65A C65 H65B 108.8 . . ?

loop_
_geom_bond_atom_site_label_1
_geom_bond_atom_site_label_2
_geom_bond_distance
_geom_bond_site_symmetry_2
_geom_bond_publ_flag
P1 F3 1.532(8) . ?
P1 F6 1.551(9) . ?
P1 F1 1.546(7) . ?
P1 F4 1.555(7) . ?
P1 F2 1.546(7) . ?
P1 F5 1.565(8) . ?
P2 F12 1.481(7) . ?
P2 F7 1.506(7) . ?
P2 F9 1.513(7) . ?
P2 F11 1.516(7) . ?
P2 F8 1.546(8) . ?
P2 F10 1.584(7) . ?
O1 C5 1.355(8) . ?
O1 C7 1.414(9) . ?
O2 C9 1.349(9) . ?
O2 C8 1.397(10) . ?
O3 C11 1.334(12) . ?
O3 C10 1.378(11) . ?
O4 C12 1.392(9) . ?
O4 C13 1.432(9) . ?
O5 C15 1.383(9) . ?
O5 C14 1.411(9) . ?
O6 C19 1.377(9) . ?
O6 C21 1.428(9) . ?
O7 C23 1.386(10) . ?
O7 C22 1.425(11) . ?
O8 C25 1.331(12) . ?
O8 C24 1.378(13) . ?
O9 C26 1.409(12) . ?
O9 C27 1.437(10) . ?
O10 C28 1.385(8) . ?
O10 C3 1.402(9) . ?
O11 C30 1.172(9) . ?
O12 C38 1.206(11) . ?
O13 C58 1.265(13) . ?
O14 C61 1.19(2) . ?
N1 C30 1.374(9) . ?
N1 C29 1.446(9) . ?
N1 H1 0.8600 . ?
N2 C30 1.411(9) . ?
N2 C31 1.423(9) . ?
N2 H2A 0.8600 . ?
N3 C38 1.339(12) . ?
N3 C37 1.428(10) . ?
N3 H3 0.8600 . ?
N4 C39 1.416(12) . ?
N4 C38 1.393(11) . ?
N4 H4A 0.8600 . ?
N5 C46 1.355(9) . ?
N5 C47 1.357(9) . ?
N5 C55 1.461(8) . ?
N6 C52 1.324(8) . ?
N6 C53 1.342(8) . ?
N6 C56 1.491(8) . ?
C1 C6 1.346(9) . ?
C1 C2 1.428(10) . ?
C1 C29 1.527(10) . ?
C2 C3 1.367(10) . ?
C2 H2 0.9300 . ?
C3 C4 1.364(10) . ?
C4 C5 1.373(10) . ?
C4 H4 0.9300 . ?
C5 C6 1.392(10) . ?
C6 H6 0.9300 . ?
C7 C8 1.507(10) . ?
C7 H7A 0.9700 . ?
C7 H7B 0.9700 . ?
C8 H8A 0.9700 . ?
C8 H8B 0.9700 . ?
C9 C10 1.367(12) . ?
C9 H9A 0.9700 . ?
C9 H9B 0.9700 . ?
C10 H10A 0.9700 . ?
C10 H10B 0.9700 . ?
C11 C12 1.461(13) . ?
C11 H11A 0.9700 . ?
C11 H11B 0.9700 . ?
C12 H12A 0.9700 . ?
C12 H12B 0.9700 . ?
C13 C14 1.451(10) . ?
C13 H13A 0.9700 . ?
C13 H13B 0.9700 . ?
C14 H14A 0.9700 . ?
C14 H14B 0.9700 . ?
C15 C20 1.392(10) . ?
C15 C16 1.397(10) . ?
C16 C17 1.384(10) . ?
C16 H16 0.9300 . ?
C17 C18 1.379(11) . ?
C17 C37 1.518(10) . ?
C18 C19 1.377(11) . ?
C18 H18 0.9300 . ?
C19 C20 1.375(10) . ?
C20 H20 0.9300 . ?
C21 C22 1.497(11) . ?
C21 H21A 0.9700 . ?
C21 H21B 0.9700 . ?
C22 H22A 0.9700 . ?
C22 H22B 0.9700 . ?
C23 C24 1.385(13) . ?
C23 H23A 0.9700 . ?
C23 H23B 0.9700 . ?
C24 H24A 0.9700 . ?
C24 H24B 0.9700 . ?
C25 C26 1.386(15) . ?
C25 H25A 0.9700 . ?
C25 H25B 0.9700 . ?
C26 H26A 0.9700 . ?
C26 H26B 0.9700 . ?
C27 C28 1.490(10) . ?
C27 H27A 0.9700 . ?
C27 H27B 0.9700 . ?
C28 H28A 0.9700 . ?
C28 H28B 0.9700 . ?
C29 H29A 0.9700 . ?
C29 H29B 0.9700 . ?
C31 C36 1.347(10) . ?
C31 C32 1.402(10) . ?
C32 C33 1.380(11) . ?
C32 H32 0.9300 . ?
C33 C34 1.387(12) . ?
C33 H33 0.9300 . ?
C34 C35 1.407(12) . ?
C34 H34 0.9300 . ?
C35 C36 1.360(10) . ?
C35 H35 0.9300 . ?
C36 H36 0.9300 . ?
C37 H37A 0.9700 . ?
C37 H37B 0.9700 . ?
C39 C44 1.323(13) . ?
C39 C40 1.370(15) . ?
C40 C41 1.444(19) . ?
C40 H40 0.9300 . ?
C41 C42 1.29(2) . ?
C41 H41 0.9300 . ?
C42 C43 1.291(19) . ?
C42 H42 0.9300 . ?
C43 C44 1.342(14) . ?
C43 H43 0.9300 . ?
C44 H44 0.9300 . ?
C45 C46 1.348(10) . ?
C45 C49 1.395(9) . ?
C45 H45 0.9300 . ?
C46 H46 0.9300 . ?
C47 C48 1.389(10) . ?
C47 H47 0.9300 . ?
C48 C49 1.388(9) . ?
C48 H48 0.9300 . ?
C49 C50 1.468(9) . ?
C50 C54 1.372(9) . ?
C50 C51 1.405(9) . ?
C51 C52 1.353(9) . ?
C51 H51 0.9300 . ?
C52 H52 0.9300 . ?
C53 C54 1.360(9) . ?
C53 H53 0.9300 . ?
C54 H54 0.9300 . ?
C55 H55A 0.9600 . ?
C55 H55B 0.9600 . ?
C55 H55C 0.9600 . ?
C56 H56A 0.9600 . ?
C56 H56B 0.9600 . ?
C56 H56C 0.9600 . ?
C57 C58 1.558(14) . ?
C57 H57A 0.9600 . ?
C57 H57B 0.9600 . ?
C57 H57C 0.9600 . ?
C58 C59 1.443(14) . ?
C59 H59A 0.9601 . ?
C59 H59B 0.9601 . ?
C59 H59C 0.9601 . ?
C60 C61 1.51(2) . ?
C61 C62 1.53(2) . ?
C63 C64 1.393(16) . ?
C63 C65 1.468(16) 2_565 ?
C63 H63A 0.9700 . ?
C63 H63B 0.9700 . ?
C64 C65 1.537(15) . ?
C64 H64A 0.9700 . ?
C64 H64B 0.9700 . ?
C65 C63 1.468(16) 2_565 ?
C65 H65A 0.9700 . ?
C65 H65B 0.9700 . ?

loop_
_geom_torsion_atom_site_label_1
_geom_torsion_atom_site_label_2
_geom_torsion_atom_site_label_3
_geom_torsion_atom_site_label_4
_geom_torsion
_geom_torsion_site_symmetry_1
_geom_torsion_site_symmetry_2
_geom_torsion_site_symmetry_3
_geom_torsion_site_symmetry_4
_geom_torsion_publ_flag
C6 C1 C2 C3 0.7(12) . . . . ?
C29 C1 C2 C3 -177.6(7) . . . . ?
C1 C2 C3 C4 -1.3(13) . . . . ?
C1 C2 C3 O10 -177.7(7) . . . . ?
C28 O10 C3 C2 -1.1(12) . . . . ?
C28 O10 C3 C4 -177.9(7) . . . . ?
C2 C3 C4 C5 1.3(13) . . . . ?
O10 C3 C4 C5 178.1(7) . . . . ?
C7 O1 C5 C4 -1.4(12) . . . . ?
C7 O1 C5 C6 175.9(7) . . . . ?
C3 C4 C5 O1 176.4(7) . . . . ?
C3 C4 C5 C6 -0.7(12) . . . . ?
C2 C1 C6 C5 -0.2(12) . . . . ?
C29 C1 C6 C5 178.1(7) . . . . ?
O1 C5 C6 C1 -177.2(7) . . . . ?
C4 C5 C6 C1 0.2(12) . . . . ?
C5 O1 C7 C8 -169.2(8) . . . . ?
C9 O2 C8 C7 -178.2(8) . . . . ?
O1 C7 C8 O2 69.4(11) . . . . ?
C8 O2 C9 C10 -150.3(11) . . . . ?
O2 C9 C10 O3 -48.0(16) . . . . ?
C11 O3 C10 C9 172.8(12) . . . . ?
C10 O3 C11 C12 174.6(10) . . . . ?
C13 O4 C12 C11 161.8(10) . . . . ?
O3 C11 C12 O4 53.4(16) . . . . ?
C12 O4 C13 C14 -166.1(8) . . . . ?
C15 O5 C14 C13 166.7(7) . . . . ?
O4 C13 C14 O5 60.1(9) . . . . ?
C14 O5 C15 C20 170.9(7) . . . . ?
C14 O5 C15 C16 -9.8(12) . . . . ?
O5 C15 C16 C17 -176.3(7) . . . . ?
C20 C15 C16 C17 3.1(13) . . . . ?
C15 C16 C17 C18 -2.8(13) . . . . ?
C15 C16 C17 C37 -179.7(8) . . . . ?
C16 C17 C18 C19 -0.7(13) . . . . ?
C37 C17 C18 C19 176.1(8) . . . . ?
C17 C18 C19 O6 -177.3(8) . . . . ?
C17 C18 C19 C20 4.1(14) . . . . ?
C21 O6 C19 C18 177.3(8) . . . . ?
C21 O6 C19 C20 -4.1(13) . . . . ?
O5 C15 C20 C19 179.6(7) . . . . ?
C16 C15 C20 C19 0.2(13) . . . . ?
C18 C19 C20 C15 -3.8(13) . . . . ?
O6 C19 C20 C15 177.7(8) . . . . ?
C19 O6 C21 C22 -169.8(8) . . . . ?
C23 O7 C22 C21 177.7(9) . . . . ?
O6 C21 C22 O7 68.1(11) . . . . ?
C22 O7 C23 C24 161.4(12) . . . . ?
C25 O8 C24 C23 167.3(13) . . . . ?
O7 C23 C24 O8 44.0(19) . . . . ?
C24 O8 C25 C26 -179.1(15) . . . . ?
C27 O9 C26 C25 -171.1(12) . . . . ?
O8 C25 C26 O9 -38(2) . . . . ?
C26 O9 C27 C28 -163.9(9) . . . . ?
C3 O10 C28 C27 158.4(8) . . . . ?
O9 C27 C28 O10 65.6(10) . . . . ?
C30 N1 C29 C1 -85.1(8) . . . . ?
C6 C1 C29 N1 18.5(11) . . . . ?
C2 C1 C29 N1 -163.1(7) . . . . ?
C29 N1 C30 O11 -3.9(11) . . . . ?
C29 N1 C30 N2 174.5(6) . . . . ?
C31 N2 C30 O11 -0.4(12) . . . . ?
C31 N2 C30 N1 -178.9(6) . . . . ?
C30 N2 C31 C36 -10.9(11) . . . . ?
C30 N2 C31 C32 173.2(6) . . . . ?
C36 C31 C32 C33 0.9(11) . . . . ?
N2 C31 C32 C33 177.1(7) . . . . ?
C31 C32 C33 C34 -0.2(13) . . . . ?
C32 C33 C34 C35 1.1(14) . . . . ?
C33 C34 C35 C36 -2.6(13) . . . . ?
C32 C31 C36 C35 -2.4(12) . . . . ?
N2 C31 C36 C35 -178.2(7) . . . . ?
C34 C35 C36 C31 3.3(12) . . . . ?
C38 N3 C37 C17 -97.5(10) . . . . ?
C18 C17 C37 N3 22.9(13) . . . . ?
C16 C17 C37 N3 -160.2(8) . . . . ?
C37 N3 C38 O12 4.5(16) . . . . ?
C37 N3 C38 N4 -175.5(8) . . . . ?
C39 N4 C38 O12 -0.1(16) . . . . ?
C39 N4 C38 N3 179.9(8) . . . . ?
C38 N4 C39 C44 -7.1(17) . . . . ?
C38 N4 C39 C40 172.7(10) . . . . ?
C44 C39 C40 C41 -1(2) . . . . ?
N4 C39 C40 C41 179.5(13) . . . . ?
C39 C40 C41 C42 -7(3) . . . . ?
C40 C41 C42 C43 11(4) . . . . ?
C41 C42 C43 C44 -7(3) . . . . ?
C40 C39 C44 C43 4.6(18) . . . . ?
N4 C39 C44 C43 -175.5(10) . . . . ?
C42 C43 C44 C39 -1(2) . . . . ?
C47 N5 C46 C45 2.7(12) . . . . ?
C55 N5 C46 C45 -177.5(8) . . . . ?
C49 C45 C46 N5 -1.3(13) . . . . ?
C46 N5 C47 C48 -1.1(12) . . . . ?
C55 N5 C47 C48 179.1(7) . . . . ?
N5 C47 C48 C49 -1.8(12) . . . . ?
C46 C45 C49 C48 -1.6(12) . . . . ?
C46 C45 C49 C50 179.5(7) . . . . ?
C47 C48 C49 C45 3.2(11) . . . . ?
C47 C48 C49 C50 -178.0(7) . . . . ?
C45 C49 C50 C54 -27.0(11) . . . . ?
C48 C49 C50 C54 154.2(7) . . . . ?
C45 C49 C50 C51 150.4(7) . . . . ?
C48 C49 C50 C51 -28.4(11) . . . . ?
C54 C50 C51 C52 -1.0(10) . . . . ?
C49 C50 C51 C52 -178.5(7) . . . . ?
C53 N6 C52 C51 -0.7(11) . . . . ?
C56 N6 C52 C51 178.9(7) . . . . ?
C50 C51 C52 N6 0.2(11) . . . . ?
C52 N6 C53 C54 2.1(11) . . . . ?
C56 N6 C53 C54 -177.5(7) . . . . ?
N6 C53 C54 C50 -3.0(12) . . . . ?
C51 C50 C54 C53 2.4(11) . . . . ?
C49 C50 C54 C53 179.9(7) . . . . ?
C65 C63 C64 C65 -60(3) 2_565 . . . ?
C63 C64 C65 C63 58(3) . . . 2_565 ?
